data_1100335
loop_
_publ_author_name
'Wolff, J. Jens'
'Frenking, Gernot'
'Harms, Klaus'

_publ_section_title
;
 The Conformational Behaviour of 10-Substituted Spiro[4.5]decanes
;
_journal_coden_ASTM CHBEAM
_journal_issue 3
_journal_name_full 'Chemische Berichte'
_journal_page_first 551
_journal_page_last 561
_journal_paper_doi 10.1002/cber.19911240322
_journal_volume 124
_journal_year 1991
_chemical_formula_sum 'C12 H21 Br O2'
_space_group_IT_number 14
_symmetry_cell_setting monoclinic
_symmetry_space_group_name_Hall '-P 2yn'
_symmetry_space_group_name_H-M 'P 1 21/n 1'
_cell_angle_alpha 90
_cell_angle_beta 90.92(3)
_cell_angle_gamma 90
_cell_formula_units_Z 4
_cell_length_a 6.351(2)
_cell_length_b 11.877(6)
_cell_length_c 16.860(6)
_cod_original_sg_symbol_H-M 'P 21/n'
_cod_original_formula_sum 'C12 H21 Br1 O2'
_cod_database_code 1100335

loop_
_symmetry_equiv_pos_site_id
_symmetry_equiv_pos_as_xyz
1 x,y,z
2 1/2-x,1/2+y,1/2-z
3 -x,-y,-z
4 -1/2+x,-1/2-y,-1/2+z

loop_
_atom_site_label
_atom_site_type_symbol
_atom_site_fract_x
_atom_site_fract_y
_atom_site_fract_z
Br1 Br 0.0435(1) 0.20765(6) 0.31740(3)
O1 O 0.26488(50) 0.25496(30) 0.15765(18)
O2 O -0.00673(51) 0.34407(31) 0.09359(18)
C1 C -0.08411(76) 0.26503(47) 0.21774(26)
H1 H -0.14044(76) 0.20532(47) 0.18543(26)
C2 C 0.08755(81) 0.32388(48) 0.17036(29)
C3 C 0.15512(85) 0.43211(46) 0.20933(31)
H2 H 0.22769(85) 0.41451(46) 0.25816(31)
H3 H 0.24901(85) 0.47081(46) 0.17457(31)
C4 C -0.02995(86) 0.51027(49) 0.22761(30)
H4 H -0.09449(86) 0.53410(49) 0.17854(30)
H5 H 0.02237(86) 0.57483(49) 0.25596(30)
C5 C -0.19479(88) 0.45199(48) 0.27759(30)
H6 H -0.13516(88) 0.43506(48) 0.32889(30)
H7 H -0.31353(88) 0.50113(48) 0.28348(30)
C6 C -0.26728(81) 0.34293(48) 0.23787(29)
H8 H -0.35951(81) 0.30400(48) 0.27313(29)
H9 H -0.34240(81) 0.36135(48) 0.18974(29)
C7 C 0.25602(78) 0.21232(54) 0.07771(28)
C8 C 0.13986(78) 0.30868(52) 0.03419(28)
C9 C 0.48062(81) 0.19032(53) 0.05222(32)
H10 H 0.48777(81) 0.16952(53) -0.00269(32)
H11 H 0.52988(81) 0.12898(53) 0.08462(32)
H12 H 0.56732(81) 0.25528(53) 0.06181(32)
C10 C 0.13732(91) 0.09985(50) 0.07606(32)
H13 H 0.14995(91) 0.06684(50) 0.02438(32)
H14 H -0.00856(91) 0.11321(50) 0.08678(32)
H15 H 0.19518(91) 0.04948(50) 0.11524(32)
C11 C 0.00994(84) 0.27238(52) -0.03867(27)
H16 H 0.10460(84) 0.24634(52) -0.07852(27)
H17 H -0.05564(84) 0.34108(52) -0.05608(27)
H18 H -0.09622(84) 0.21639(52) -0.02994(27)
C12 C 0.28345(84) 0.40582(47) 0.01245(33)
H19 H 0.37240(84) 0.39409(47) -0.03231(33)
H20 H 0.36905(84) 0.41797(47) 0.05911(33)
H21 H 0.19592(84) 0.47052(47) 0.00308(33)

loop_
_atom_type_symbol
_atom_type_radius_bond
C 0.68
H 0.23
Br 1.21
O 0.68
